data_7709686
loop_
_publ_author_name
'Gehlhaar, Alexander'
'Schiavo, Eduardo'
'W\"olper, Christoph'
'Schulte, Yannick'
'Auer, Alexander A.'
'Schulz, Stephan'

_publ_section_title
;
 Comparing London dispersion pnictogen--\p interactions in
 naphthyl-substituted dipnictanes
;
_journal_name_full 'Dalton Transactions'
_journal_paper_doi 10.1039/D2DT00477A
_journal_year 2022
_chemical_formula_sum 'C20 H12 As2'
_chemical_formula_weight 402.14
_space_group_crystal_system triclinic
_space_group_IT_number 2
_space_group_name_Hall '-P 1'
_space_group_name_H-M_alt 'P -1'
_atom_sites_solution_hydrogens geom
_atom_sites_solution_primary direct
_atom_sites_solution_secondary difmap
_audit_creation_method SHELXL-2017/1
_audit_update_record
;
2021-12-01 deposited with the CCDC.	2022-03-01 downloaded from the CCDC.
;
_cell_angle_alpha 75.105(6)
_cell_angle_beta 69.115(6)
_cell_angle_gamma 78.997(8)
_cell_formula_units_Z 2
_cell_length_a 8.3154(8)
_cell_length_b 9.7984(10)
_cell_length_c 10.2317(7)
_cell_measurement_reflns_used 9786
_cell_measurement_temperature 100(2)
_cell_measurement_theta_max 80.39
_cell_measurement_theta_min 4.70
_cell_volume 748.15(12)
_computing_cell_refinement 'Bruker APEX3(v2017.3-0)'
_computing_data_collection 'Bruker APEX3(v2017.3-0)'
_computing_data_reduction 'Bruker APEX3(v2017.3-0)'
_computing_molecular_graphics 'ORTEP/PLATON (Spek)'
_computing_publication_material 'BRUKER AXS SHELXTL (c) 2008 / Vers. 2008/4'
_computing_structure_refinement 'SHELXL-2017/1 (Sheldrick, 2017)'
_computing_structure_solution 'Bruker APEX3(v2017.3-0)'
_diffrn_ambient_temperature 100(2)
_diffrn_detector_area_resol_mean 7.3910
_diffrn_measured_fraction_theta_full 1.000
_diffrn_measured_fraction_theta_max 0.990
_diffrn_measurement_device_type 'Bruker D8 Venture (Photon II detector)'
_diffrn_measurement_method 'Data collection strategy APEX 3/Queen'
_diffrn_radiation_monochromator 'multilayer mirror'
_diffrn_radiation_type CuK\a
_diffrn_radiation_wavelength 1.54178
_diffrn_reflns_av_R_equivalents 0.0385
_diffrn_reflns_av_unetI/netI 0.0126
_diffrn_reflns_Laue_measured_fraction_full 1.000
_diffrn_reflns_Laue_measured_fraction_max 0.990
_diffrn_reflns_limit_h_max 9
_diffrn_reflns_limit_h_min -10
_diffrn_reflns_limit_k_max 12
_diffrn_reflns_limit_k_min -12
_diffrn_reflns_limit_l_max 13
_diffrn_reflns_limit_l_min -13
_diffrn_reflns_number 65245
_diffrn_reflns_point_group_measured_fraction_full 1.000
_diffrn_reflns_point_group_measured_fraction_max 0.990
_diffrn_reflns_theta_full 67.679
_diffrn_reflns_theta_max 80.944
_diffrn_reflns_theta_min 4.698
_diffrn_source 'micro-focus sealed tube'
_diffrn_source_type 'INCOATEC I\mS 3.0'
_exptl_absorpt_coefficient_mu 5.450
_exptl_absorpt_correction_T_max 0.75
_exptl_absorpt_correction_T_min 0.57
_exptl_absorpt_correction_type multi-scan
_exptl_absorpt_process_details
; 
 SADABS
 R.H. Blessing, Acta Cryst. (1995) A51 33-38 
;
_exptl_crystal_colour 'pale yellow'
_exptl_crystal_density_diffrn 1.785
_exptl_crystal_description prism
_exptl_crystal_F_000 396
_exptl_crystal_size_max 0.177
_exptl_crystal_size_mid 0.069
_exptl_crystal_size_min 0.067
_refine_diff_density_max 1.685
_refine_diff_density_min -0.847
_refine_diff_density_rms 0.076
_refine_ls_extinction_method none
_refine_ls_goodness_of_fit_ref 1.061
_refine_ls_hydrogen_treatment constr
_refine_ls_matrix_type full
_refine_ls_number_parameters 199
_refine_ls_number_reflns 3269
_refine_ls_number_restraints 0
_refine_ls_restrained_S_all 1.061
_refine_ls_R_factor_all 0.0265
_refine_ls_R_factor_gt 0.0260
_refine_ls_shift/su_max 0.001
_refine_ls_shift/su_mean 0.000
_refine_ls_structure_factor_coef Fsqd
_refine_ls_weighting_details 'w=1/[\s^2^(Fo^2^)+(0.0329P)^2^+1.0747P] where P=(Fo^2^+2Fc^2^)/3'
_refine_ls_weighting_scheme calc
_refine_ls_wR_factor_gt 0.0685
_refine_ls_wR_factor_ref 0.0690
_reflns_Friedel_coverage 0.000
_reflns_number_gt 3186
_reflns_number_total 3269
_reflns_threshold_expression 'I > 2\s(I)'
_cod_data_source_file d2dt00477a2.cif
_cod_data_source_block alf_122m
_cod_depositor_comments
;
The following automatic conversions were performed:

data item '_atom_sites_solution_secondary' value 'diffmap' was
changed to 'difmap'.

Automatic conversion script
Id: cif_fix_values 7556 2019-12-06 15:28:31Z antanas 
;
_cod_database_code 7709686
_shelx_shelxl_version_number 2017/1
_shelx_space_group_comment
;
The symmetry employed for this shelxl refinement is uniquely defined
by the following loop, which should always be used as a source of
symmetry information in preference to the above space-group names.
They are only intended as comments.
;
_shelx_estimated_absorpt_t_min 0.445
_shelx_estimated_absorpt_t_max 0.712

loop_
_space_group_symop_operation_xyz
'x, y, z'
'-x, -y, -z'

loop_
_atom_site_label
_atom_site_type_symbol
_atom_site_fract_x
_atom_site_fract_y
_atom_site_fract_z
_atom_site_U_iso_or_equiv
_atom_site_adp_type
_atom_site_occupancy
_atom_site_site_symmetry_order
_atom_site_calc_flag
_atom_site_refinement_flags_posn
_atom_site_refinement_flags_adp
_atom_site_refinement_flags_occupancy
_atom_site_disorder_assembly
_atom_site_disorder_group
As1 As 0.63614(3) 0.34755(2) 0.90670(3) 0.02341(8) Uani 1 1 d . . . . .
As2 As 0.32392(3) 0.33536(2) 0.98342(2) 0.02198(8) Uani 1 1 d . . . . .
C10 C 0.6825(3) 0.1790(2) 0.8232(2) 0.0197(4) Uani 1 1 d . . . . .
C11 C 0.5393(3) 0.1156(2) 0.8286(2) 0.0181(4) Uani 1 1 d . . . . .
C12 C 0.3655(3) 0.1698(2) 0.8959(2) 0.0198(4) Uani 1 1 d . . . . .
C13 C 0.2302(3) 0.1043(2) 0.9011(2) 0.0247(4) Uani 1 1 d . . . . .
H13 H 0.114434 0.139646 0.947264 0.030 Uiso 1 1 calc R U . . .
C14 C 0.2622(3) -0.0146(2) 0.8386(3) 0.0281(5) Uani 1 1 d . . . . .
H14 H 0.167462 -0.058267 0.842421 0.034 Uiso 1 1 calc R U . . .
C15 C 0.4274(3) -0.0681(2) 0.7724(2) 0.0260(4) Uani 1 1 d . . . . .
H15 H 0.446425 -0.148296 0.730635 0.031 Uiso 1 1 calc R U . . .
C16 C 0.5710(3) -0.0046(2) 0.7656(2) 0.0215(4) Uani 1 1 d . . . . .
C17 C 0.7450(3) -0.0569(2) 0.6977(2) 0.0258(4) Uani 1 1 d . . . . .
H17 H 0.767711 -0.136083 0.653764 0.031 Uiso 1 1 calc R U . . .
C18 C 0.8803(3) 0.0057(2) 0.6952(2) 0.0272(5) Uani 1 1 d . . . . .
H18 H 0.995959 -0.030498 0.649830 0.033 Uiso 1 1 calc R U . . .
C19 C 0.8490(3) 0.1235(2) 0.7592(2) 0.0242(4) Uani 1 1 d . . . . .
H19 H 0.943793 0.165098 0.758274 0.029 Uiso 1 1 calc R U . . .
C20 C 0.6251(3) 0.4872(2) 0.7329(2) 0.0210(4) Uani 1 1 d . . . . .
C21 C 0.4608(3) 0.5361(2) 0.7147(2) 0.0191(4) Uani 1 1 d . . . . .
C22 C 0.3071(3) 0.4831(2) 0.8163(2) 0.0207(4) Uani 1 1 d . . . . .
C23 C 0.1488(3) 0.5378(2) 0.7993(3) 0.0263(4) Uani 1 1 d . . . . .
H23 H 0.045925 0.502916 0.868064 0.032 Uiso 1 1 calc R U . . .
C24 C 0.1392(3) 0.6457(2) 0.6796(3) 0.0295(5) Uani 1 1 d . . . . .
H24 H 0.029195 0.684190 0.669854 0.035 Uiso 1 1 calc R U . . .
C25 C 0.2854(3) 0.6955(2) 0.5777(3) 0.0277(5) Uani 1 1 d . . . . .
H25 H 0.276296 0.766679 0.496976 0.033 Uiso 1 1 calc R U . . .
C26 C 0.4505(3) 0.6420(2) 0.5915(2) 0.0224(4) Uani 1 1 d . . . . .
C27 C 0.6052(3) 0.6926(2) 0.4895(2) 0.0277(5) Uani 1 1 d . . . . .
H27 H 0.600327 0.762037 0.406503 0.033 Uiso 1 1 calc R U . . .
C28 C 0.7613(3) 0.6421(2) 0.5097(3) 0.0308(5) Uani 1 1 d . . . . .
H28 H 0.864177 0.676219 0.440158 0.037 Uiso 1 1 calc R U . . .
C29 C 0.7716(3) 0.5400(2) 0.6327(3) 0.0273(5) Uani 1 1 d . . . . .
H29 H 0.880883 0.507552 0.646187 0.033 Uiso 1 1 calc R U . . .

loop_
_atom_site_aniso_label
_atom_site_aniso_U_11
_atom_site_aniso_U_22
_atom_site_aniso_U_33
_atom_site_aniso_U_23
_atom_site_aniso_U_13
_atom_site_aniso_U_12
As1 0.03343(14) 0.01744(13) 0.02509(14) -0.00491(9) -0.01736(10) -0.00001(9)
As2 0.02781(13) 0.01750(12) 0.01712(12) -0.00448(9) -0.00482(9) 0.00214(9)
C10 0.0257(10) 0.0149(9) 0.0193(9) -0.0023(7) -0.0109(8) 0.0017(7)
C11 0.0232(10) 0.0140(9) 0.0165(9) -0.0017(7) -0.0083(7) 0.0011(7)
C12 0.0255(10) 0.0155(9) 0.0164(9) -0.0013(7) -0.0069(8) 0.0000(7)
C13 0.0235(10) 0.0232(10) 0.0244(10) 0.0005(8) -0.0075(8) -0.0035(8)
C14 0.0333(12) 0.0236(11) 0.0304(11) 0.0014(9) -0.0149(9) -0.0106(9)
C15 0.0384(12) 0.0181(10) 0.0251(10) -0.0032(8) -0.0148(9) -0.0040(9)
C16 0.0305(11) 0.0156(9) 0.0185(9) -0.0017(7) -0.0106(8) -0.0001(8)
C17 0.0353(12) 0.0181(10) 0.0217(10) -0.0063(8) -0.0097(9) 0.0066(8)
C18 0.0254(10) 0.0248(11) 0.0244(11) -0.0034(8) -0.0064(8) 0.0076(8)
C19 0.0225(10) 0.0218(10) 0.0266(11) -0.0001(8) -0.0113(8) 0.0009(8)
C20 0.0277(10) 0.0146(9) 0.0226(10) -0.0043(7) -0.0111(8) -0.0001(7)
C21 0.0269(10) 0.0133(8) 0.0186(9) -0.0058(7) -0.0089(8) 0.0006(7)
C22 0.0268(10) 0.0156(9) 0.0198(9) -0.0054(7) -0.0089(8) 0.0026(7)
C23 0.0242(10) 0.0219(10) 0.0318(12) -0.0079(9) -0.0089(9) 0.0027(8)
C24 0.0312(11) 0.0214(10) 0.0405(13) -0.0072(9) -0.0205(10) 0.0052(9)
C25 0.0424(13) 0.0174(10) 0.0288(11) -0.0035(8) -0.0214(10) 0.0019(9)
C26 0.0332(11) 0.0152(9) 0.0211(10) -0.0059(8) -0.0114(9) -0.0001(8)
C27 0.0432(13) 0.0169(10) 0.0204(10) -0.0020(8) -0.0083(9) -0.0038(9)
C28 0.0332(12) 0.0217(11) 0.0307(12) -0.0042(9) -0.0013(10) -0.0060(9)
C29 0.0256(11) 0.0190(10) 0.0363(12) -0.0056(9) -0.0091(9) -0.0019(8)

loop_
_atom_type_symbol
_atom_type_description
_atom_type_scat_dispersion_real
_atom_type_scat_dispersion_imag
_atom_type_scat_source
C C 0.0181 0.0091 'International Tables Vol C Tables 4.2.6.8 and 6.1.1.4'
H H 0.0000 0.0000 'International Tables Vol C Tables 4.2.6.8 and 6.1.1.4'
As As -0.9300 1.0051 'International Tables Vol C Tables 4.2.6.8 and 6.1.1.4'

loop_
_geom_angle_atom_site_label_1
_geom_angle_atom_site_label_2
_geom_angle_atom_site_label_3
_geom_angle
_geom_angle_site_symmetry_1
_geom_angle_site_symmetry_3
_geom_angle_publ_flag
C10 As1 C20 96.09(8) . . ?
C10 As1 As2 90.87(6) . . ?
C20 As1 As2 90.54(6) . . ?
C22 As2 C12 97.62(8) . . ?
C22 As2 As1 90.26(6) . . ?
C12 As2 As1 90.17(6) . . ?
C19 C10 C11 120.28(19) . . ?
C19 C10 As1 121.22(16) . . ?
C11 C10 As1 118.49(15) . . ?
C10 C11 C16 119.09(18) . . ?
C10 C11 C12 121.42(18) . . ?
C16 C11 C12 119.49(19) . . ?
C13 C12 C11 119.81(19) . . ?
C13 C12 As2 121.17(16) . . ?
C11 C12 As2 119.01(15) . . ?
C12 C13 C14 120.5(2) . . ?
C15 C14 C13 120.9(2) . . ?
C14 C15 C16 120.5(2) . . ?
C15 C16 C17 122.3(2) . . ?
C15 C16 C11 118.8(2) . . ?
C17 C16 C11 118.9(2) . . ?
C18 C17 C16 120.6(2) . . ?
C17 C18 C19 120.4(2) . . ?
C10 C19 C18 120.6(2) . . ?
C29 C20 C21 120.2(2) . . ?
C29 C20 As1 121.13(17) . . ?
C21 C20 As1 118.60(15) . . ?
C22 C21 C20 121.51(19) . . ?
C22 C21 C26 119.43(19) . . ?
C20 C21 C26 119.05(19) . . ?
C23 C22 C21 120.1(2) . . ?
C23 C22 As2 120.94(17) . . ?
C21 C22 As2 118.92(15) . . ?
C22 C23 C24 120.1(2) . . ?
C25 C24 C23 121.1(2) . . ?
C24 C25 C26 120.5(2) . . ?
C25 C26 C27 122.3(2) . . ?
C25 C26 C21 118.7(2) . . ?
C27 C26 C21 118.9(2) . . ?
C28 C27 C26 120.4(2) . . ?
C27 C28 C29 120.8(2) . . ?
C20 C29 C28 120.5(2) . . ?

loop_
_geom_bond_atom_site_label_1
_geom_bond_atom_site_label_2
_geom_bond_distance
_geom_bond_site_symmetry_2
_geom_bond_publ_flag
As1 C10 1.963(2) . ?
As1 C20 1.965(2) . ?
As1 As2 2.4471(4) . ?
As2 C22 1.964(2) . ?
As2 C12 1.966(2) . ?
C10 C19 1.375(3) . ?
C10 C11 1.422(3) . ?
C11 C16 1.423(3) . ?
C11 C12 1.425(3) . ?
C12 C13 1.377(3) . ?
C13 C14 1.408(3) . ?
C14 C15 1.365(3) . ?
C15 C16 1.421(3) . ?
C16 C17 1.422(3) . ?
C17 C18 1.370(3) . ?
C18 C19 1.408(3) . ?
C20 C29 1.372(3) . ?
C20 C21 1.420(3) . ?
C21 C22 1.419(3) . ?
C21 C26 1.430(3) . ?
C22 C23 1.377(3) . ?
C23 C24 1.412(3) . ?
C24 C25 1.366(4) . ?
C25 C26 1.416(3) . ?
C26 C27 1.418(3) . ?
C27 C28 1.366(4) . ?
C28 C29 1.410(3) . ?
